data_7206775
loop_
_publ_author_name
'Li, Jinpeng'
'Takaishi, Shinya'
'Fujinuma, Naohiro'
'Endo, Katsutoshi'
'Yamashita, Masahiro'
'Matsuzaki, Hiroyuki'
'Okamoto, Hiroshi'
'Sawabe, Kosuke'
'Takenobu, Taishi'
'Iwasa, Yoshihiro'

_publ_section_title
;
 Enhancement of luminescence intensity in TMPY/perylene co-single crystals
;
_journal_issue 44
_journal_name_full 'Journal of Materials Chemistry'
_journal_page_first 17662
_journal_paper_doi 10.1039/c1jm12977e
_journal_volume 21
_journal_year 2011
_chemical_formula_sum 'C20 H17.24'
_chemical_formula_weight 257.58
_chemical_name_systematic
;
?
;
_space_group_IT_number 14
_symmetry_cell_setting monoclinic
_symmetry_space_group_name_Hall '-P 2ybc'
_symmetry_space_group_name_H-M 'P 1 21/c 1'
_atom_sites_solution_hydrogens geom
_atom_sites_solution_primary direct
_atom_sites_solution_secondary difmap
_audit_creation_method SHELXL-97
_cell_angle_alpha 90.00
_cell_angle_beta 109.102(3)
_cell_angle_gamma 90.00
_cell_formula_units_Z 2
_cell_length_a 11.1814(16)
_cell_length_b 5.6056(8)
_cell_length_c 11.1539(16)
_cell_measurement_temperature 100(2)
_cell_measurement_theta_max 30
_cell_measurement_theta_min 3
_cell_volume 660.61(16)
_computing_structure_refinement 'SHELXL-97 (Sheldrick, 1997)'
_computing_structure_solution 'SHELXS-97 (Sheldrick, 1990)'
_diffrn_ambient_temperature 100(2)
_diffrn_measured_fraction_theta_full 1.000
_diffrn_measured_fraction_theta_max 1.000
_diffrn_measurement_device_type 'Bruker Smart1000'
_diffrn_measurement_method omega-scan
_diffrn_radiation_monochromator graphite
_diffrn_radiation_source 'fine-focus sealed tube'
_diffrn_radiation_type MoK\a
_diffrn_radiation_wavelength 0.71073
_diffrn_reflns_av_R_equivalents 0.0376
_diffrn_reflns_av_sigmaI/netI 0.0211
_diffrn_reflns_limit_h_max 15
_diffrn_reflns_limit_h_min -15
_diffrn_reflns_limit_k_max 7
_diffrn_reflns_limit_k_min -7
_diffrn_reflns_limit_l_max 15
_diffrn_reflns_limit_l_min -15
_diffrn_reflns_number 14629
_diffrn_reflns_theta_full 30.03
_diffrn_reflns_theta_max 30.03
_diffrn_reflns_theta_min 1.93
_exptl_absorpt_coefficient_mu 0.073
_exptl_absorpt_correction_T_max 0.996
_exptl_absorpt_correction_T_min 0.971
_exptl_absorpt_correction_type multi-scan
_exptl_crystal_colour yellow
_exptl_crystal_density_diffrn 1.309
_exptl_crystal_density_method 'not measured'
_exptl_crystal_description plate
_exptl_crystal_F_000 280
_exptl_crystal_size_max 0.40
_exptl_crystal_size_mid 0.40
_exptl_crystal_size_min 0.05
_refine_diff_density_max 0.429
_refine_diff_density_min -0.174
_refine_diff_density_rms 0.057
_refine_ls_extinction_method none
_refine_ls_goodness_of_fit_ref 1.203
_refine_ls_hydrogen_treatment constr
_refine_ls_matrix_type full
_refine_ls_number_parameters 134
_refine_ls_number_reflns 1932
_refine_ls_number_restraints 0
_refine_ls_restrained_S_all 1.203
_refine_ls_R_factor_all 0.0909
_refine_ls_R_factor_gt 0.0771
_refine_ls_shift/su_max 0.000
_refine_ls_shift/su_mean 0.000
_refine_ls_structure_factor_coef Fsqd
_refine_ls_weighting_details 'calc w=1/[\s^2^(Fo^2^)+(0.0742P)^2^+0.3198P] where P=(Fo^2^+2Fc^2^)/3'
_refine_ls_weighting_scheme calc
_refine_ls_wR_factor_gt 0.1806
_refine_ls_wR_factor_ref 0.1891
_reflns_number_gt 1561
_reflns_number_total 1932
_reflns_threshold_expression >2sigma(I)
_cod_data_source_file c1jm12977e.txt
_cod_data_source_block tmpyper
_cod_depositor_comments
;
The following automatic conversions were performed:
'_atom_site_symetry_multiplicity' tag replaced with
'_atom_site_symmetry_multiplicity'.

Automatic conversion script
Id: cif_correct_tags 1440 2010-10-19 06:21:57Z saulius 
;
_cod_original_sg_symbol_H-M P21/c
_cod_database_code 7206775

loop_
_symmetry_equiv_pos_as_xyz
'x, y, z'
'-x, y+1/2, -z+1/2'
'-x, -y, -z'
'x, -y-1/2, z-1/2'

loop_
_atom_site_label
_atom_site_type_symbol
_atom_site_fract_x
_atom_site_fract_y
_atom_site_fract_z
_atom_site_U_iso_or_equiv
_atom_site_adp_type
_atom_site_occupancy
_atom_site_symmetry_multiplicity
_atom_site_calc_flag
_atom_site_refinement_flags
_atom_site_disorder_group
C1 C 0.56657(16) 0.0012(3) 0.01028(14) 0.0182(4) Uani 0.874(5) 1 d P 1
C2 C 0.22216(19) 0.1632(3) -0.11397(16) 0.0223(4) Uani 0.874(5) 1 d P 1
C3 C 0.25011(18) -0.1743(3) 0.03103(16) 0.0222(4) Uani 0.874(5) 1 d P 1
C4 C 0.61889(19) 0.1740(3) -0.05222(15) 0.0203(4) Uani 0.874(5) 1 d P 1
C5 C 0.1744(2) -0.0069(3) -0.05106(16) 0.0234(4) Uani 0.874(5) 1 d P 1
H1 H 0.0859 -0.0087 -0.0648 0.028 Uiso 0.874(5) 1 calc PR 1
C6 C 0.53529(18) 0.3415(3) -0.13516(16) 0.0235(4) Uani 0.874(5) 1 d P 1
H2 H 0.5691 0.4572 -0.1775 0.028 Uiso 0.874(5) 1 calc PR 1
C7 C 0.35318(18) 0.1682(3) -0.09366(15) 0.0204(4) Uani 0.874(5) 1 d P 1
C8 C 0.13269(19) 0.3361(4) -0.20411(18) 0.0283(4) Uani 0.874(5) 1 d P 1
H3 H 0.0457 0.3021 -0.2075 0.042 Uiso 0.874(5) 1 calc PR 1
H4 H 0.1395 0.3184 -0.2890 0.042 Uiso 0.874(5) 1 calc PR 1
H5 H 0.1550 0.4997 -0.1741 0.042 Uiso 0.874(5) 1 calc PR 1
C9 C 0.40914(18) 0.3393(3) -0.15491(16) 0.0238(4) Uani 0.874(5) 1 d P 1
H6 H 0.3566 0.4536 -0.2106 0.029 Uiso 0.874(5) 1 calc PR 1
C10 C 0.1903(2) -0.3542(3) 0.09525(18) 0.0278(4) Uani 0.874(5) 1 d P 1
H7 H 0.0982 -0.3340 0.0644 0.042 Uiso 0.874(5) 1 calc PR 1
H8 H 0.2224 -0.3291 0.1872 0.042 Uiso 0.874(5) 1 calc PR 1
H9 H 0.2117 -0.5159 0.0757 0.042 Uiso 0.874(5) 1 calc PR 1
C13 C 0.6330(19) -0.001(3) 0.0223(15) 0.039(4) Uiso 0.126(5) 1 d P 2
C14 C 0.158(2) 0.175(4) -0.1305(19) 0.049(5) Uiso 0.126(5) 1 d P 2
H10 H 0.0687 0.1731 -0.1493 0.059 Uiso 0.126(5) 1 calc PR 2
C18 C 0.417(2) 0.176(3) -0.0840(17) 0.043(4) Uiso 0.126(5) 1 d P 2
C24 C 0.3866(18) -0.336(3) 0.1161(17) 0.045(4) Uiso 0.126(5) 1 d P 2
H11 H 0.4369 -0.4541 0.1706 0.054 Uiso 0.126(5) 1 calc PR 2
C19 C 0.558(2) 0.174(4) -0.0598(19) 0.049(5) Uiso 0.126(5) 1 d P 2
C20 C 0.337(2) 0.329(4) -0.1606(19) 0.053(5) Uiso 0.126(5) 1 d P 2
H12 H 0.3702 0.4443 -0.2037 0.063 Uiso 0.126(5) 1 calc PR 2
C22 C 0.229(2) 0.003(4) -0.0465(18) 0.042(5) Uiso 0.126(5) 1 d P 2
C21 C 0.204(2) 0.328(4) -0.1817(19) 0.050(5) Uiso 0.126(5) 1 d P 2
H13 H 0.1513 0.4450 -0.2349 0.060 Uiso 0.126(5) 1 calc PR 2
C23 C 0.183(2) -0.174(4) 0.0161(19) 0.049(5) Uiso 0.126(5) 1 d P 2
H14 H 0.0945 -0.1795 -0.0002 0.059 Uiso 0.126(5) 1 calc PR 2
C25 C 0.2512(18) -0.328(3) 0.0930(16) 0.040(4) Uiso 0.126(5) 1 d P 2
H15 H 0.2132 -0.4364 0.1350 0.048 Uiso 0.126(5) 1 calc PR 2

loop_
_atom_site_aniso_label
_atom_site_aniso_U_11
_atom_site_aniso_U_22
_atom_site_aniso_U_33
_atom_site_aniso_U_23
_atom_site_aniso_U_13
_atom_site_aniso_U_12
C1 0.0214(9) 0.0175(7) 0.0158(7) -0.0016(6) 0.0065(6) 0.0004(6)
C2 0.0239(9) 0.0230(8) 0.0193(8) -0.0017(6) 0.0060(6) 0.0036(7)
C3 0.0254(10) 0.0218(8) 0.0215(8) -0.0038(6) 0.0107(6) -0.0042(7)
C4 0.0259(10) 0.0185(8) 0.0178(7) -0.0021(6) 0.0088(6) -0.0007(7)
C5 0.0215(9) 0.0263(9) 0.0233(8) -0.0057(7) 0.0085(7) -0.0015(7)
C6 0.0307(10) 0.0199(8) 0.0219(8) 0.0040(6) 0.0111(7) -0.0006(7)
C7 0.0247(9) 0.0194(8) 0.0170(7) -0.0002(6) 0.0070(6) 0.0024(6)
C8 0.0256(9) 0.0307(10) 0.0269(9) 0.0030(7) 0.0063(7) 0.0071(7)
C9 0.0298(10) 0.0211(8) 0.0204(8) 0.0053(6) 0.0082(7) 0.0036(7)
C10 0.0286(9) 0.0272(9) 0.0327(10) 0.0002(7) 0.0170(7) -0.0047(8)

loop_
_atom_type_symbol
_atom_type_description
_atom_type_scat_dispersion_real
_atom_type_scat_dispersion_imag
_atom_type_scat_source
C C 0.0033 0.0016 'International Tables Vol C Tables 4.2.6.8 and 6.1.1.4'
H H 0.0000 0.0000 'International Tables Vol C Tables 4.2.6.8 and 6.1.1.4'

loop_
_geom_angle_atom_site_label_1
_geom_angle_atom_site_label_2
_geom_angle_atom_site_label_3
_geom_angle
_geom_angle_site_symmetry_1
_geom_angle_site_symmetry_3
C7 C1 C4 120.07(17) 3_655 .
C7 C1 C1 119.96(19) 3_655 3_655
C4 C1 C1 119.98(19) . 3_655
C5 C2 C7 118.95(17) . .
C5 C2 C8 119.66(19) . .
C7 C2 C8 121.38(17) . .
C5 C3 C4 119.15(17) . 3_655
C5 C3 C10 119.60(19) . .
C4 C3 C10 121.25(17) 3_655 .
C3 C4 C1 119.36(16) 3_655 .
C3 C4 C6 122.19(16) 3_655 .
C1 C4 C6 118.45(17) . .
C3 C5 C2 123.0(2) . .
C3 C5 H1 118.5 . .
C2 C5 H1 118.5 . .
C9 C6 C4 121.65(16) . .
C9 C6 H2 119.2 . .
C4 C6 H2 119.2 . .
C2 C7 C1 119.49(16) . 3_655
C2 C7 C9 122.00(16) . .
C1 C7 C9 118.51(17) 3_655 .
C6 C9 C7 121.46(16) . .
C6 C9 H6 119.3 . .
C7 C9 H6 119.3 . .
C19 C13 C18 124(2) . 3_655
C19 C13 C22 119.0(18) . 3_655
C18 C13 C22 117.4(17) 3_655 3_655
C21 C14 C22 124(3) . .
C21 C14 H10 118.2 . .
C22 C14 H10 118.2 . .
C20 C18 C13 118(2) . 3_655
C20 C18 C19 124.3(19) . .
C13 C18 C19 117.6(17) 3_655 .
C19 C24 C25 120.0(19) 3_655 .
C19 C24 H11 120.0 3_655 .
C25 C24 H11 120.0 . .
C24 C19 C13 120(2) 3_655 .
C24 C19 C18 121.0(19) 3_655 .
C13 C19 C18 118.8(18) . .
C18 C20 C21 123(2) . .
C18 C20 H12 118.4 . .
C21 C20 H12 118.4 . .
C14 C22 C23 127(2) . .
C14 C22 C13 117.7(19) . 3_655
C23 C22 C13 115.7(18) . 3_655
C14 C21 C20 120(2) . .
C14 C21 H13 120.1 . .
C20 C21 H13 120.1 . .
C25 C23 C22 125(2) . .
C25 C23 H14 117.4 . .
C22 C23 H14 117.4 . .
C23 C25 C24 120(2) . .
C23 C25 H15 120.1 . .
C24 C25 H15 120.1 . .

loop_
_geom_bond_atom_site_label_1
_geom_bond_atom_site_label_2
_geom_bond_distance
_geom_bond_site_symmetry_2
C1 C7 1.423(2) 3_655
C1 C4 1.426(2) .
C1 C1 1.430(3) 3_655
C2 C5 1.390(3) .
C2 C7 1.408(3) .
C2 C8 1.514(3) .
C3 C5 1.389(3) .
C3 C4 1.405(3) 3_655
C3 C10 1.513(3) .
C4 C3 1.405(3) 3_655
C4 C6 1.430(2) .
C5 H1 0.9500 .
C6 C9 1.355(3) .
C6 H2 0.9500 .
C7 C1 1.423(2) 3_655
C7 C9 1.435(3) .
C8 H3 0.9800 .
C8 H4 0.9800 .
C8 H5 0.9800 .
C9 H6 0.9500 .
C10 H7 0.9800 .
C10 H8 0.9800 .
C10 H9 0.9800 .
C13 C19 1.41(3) .
C13 C18 1.41(3) 3_655
C13 C22 1.47(3) 3_655
C14 C21 1.23(3) .
C14 C22 1.40(3) .
C14 H10 0.9500 .
C18 C20 1.33(3) .
C18 C13 1.41(3) 3_655
C18 C19 1.51(3) .
C24 C19 1.36(3) 3_655
C24 C25 1.45(3) .
C24 H11 0.9500 .
C19 C24 1.36(3) 3_655
C20 C21 1.43(3) .
C20 H12 0.9500 .
C22 C23 1.40(3) .
C22 C13 1.47(3) 3_655
C21 H13 0.9500 .
C23 C25 1.28(3) .
C23 H14 0.9500 .
C25 H15 0.9500 .

loop_
_geom_torsion_atom_site_label_1
_geom_torsion_atom_site_label_2
_geom_torsion_atom_site_label_3
_geom_torsion_atom_site_label_4
_geom_torsion
_geom_torsion_site_symmetry_1
_geom_torsion_site_symmetry_4
C7 C1 C4 C3 0.3(2) 3_655 3_655
C1 C1 C4 C3 179.94(18) 3_655 3_655
C7 C1 C4 C6 -179.92(15) 3_655 .
C1 C1 C4 C6 -0.3(3) 3_655 .
C4 C3 C5 C2 -0.1(3) 3_655 .
C10 C3 C5 C2 -179.72(17) . .
C7 C2 C5 C3 -0.3(3) . .
C8 C2 C5 C3 178.69(16) . .
C3 C4 C6 C9 179.94(16) 3_655 .
C1 C4 C6 C9 0.2(3) . .
C5 C2 C7 C1 0.4(2) . 3_655
C8 C2 C7 C1 -178.58(15) . 3_655
C5 C2 C7 C9 -179.73(16) . .
C8 C2 C7 C9 1.2(3) . .
C4 C6 C9 C7 -0.1(3) . .
C2 C7 C9 C6 -179.62(16) . .
C1 C7 C9 C6 0.2(3) 3_655 .
C18 C13 C19 C24 -179.7(18) 3_655 3_655
C22 C13 C19 C24 0(3) 3_655 3_655
C18 C13 C19 C18 0(3) 3_655 .
C22 C13 C19 C18 -179.8(16) 3_655 .
C20 C18 C19 C24 1(3) . 3_655
C13 C18 C19 C24 179.7(18) 3_655 3_655
C20 C18 C19 C13 -178.9(19) . .
C13 C18 C19 C13 0(3) 3_655 .
C13 C18 C20 C21 1(3) 3_655 .
C19 C18 C20 C21 -179.8(18) . .
C21 C14 C22 C23 179(2) . .
C21 C14 C22 C13 -3(3) . 3_655
C22 C14 C21 C20 3(3) . .
C18 C20 C21 C14 -3(3) . .
C14 C22 C23 C25 -180(2) . .
C13 C22 C23 C25 2(3) 3_655 .
C22 C23 C25 C24 -3(3) . .
C19 C24 C25 C23 3(3) 3_655 .
